data_7122582
loop_
_publ_author_name
'Ma, Yujie'
'Li, Jing'
'Ye, Jianxun'
'Liu, Delong'
'Zhang, Wanbin'

_publ_section_title
;
 Synthesis of chiral chromanols via a RuPHOX-Ru catalyzed asymmetric
 hydrogenation of chromones.
;
_journal_issue 96
_journal_name_full 'Chemical communications (Cambridge, England)'
_journal_page_first 13571
_journal_page_last 13574
_journal_paper_doi 10.1039/c8cc07787h
_journal_volume 54
_journal_year 2018
_chemical_absolute_configuration ad
_chemical_formula_moiety 'C10 H8 I2 N2 O2'
_chemical_formula_sum 'C10 H8 I2 N2 O2'
_chemical_formula_weight 441.98
_space_group_crystal_system monoclinic
_space_group_IT_number 9
_space_group_name_Hall 'C -2yc'
_space_group_name_H-M_alt 'C 1 c 1'
_symmetry_space_group_name_Hall 'C -2yc'
_symmetry_space_group_name_H-M 'C 1 c 1'
_atom_sites_solution_hydrogens geom
_atom_sites_solution_primary heavy
_audit_block_doi 10.5517/ccdc.csd.cc20sc4b
_audit_creation_date 2013-08-01
_audit_creation_method
;
Olex2 1.2-alpha
(compiled 2013.07.19 svn.r0, GUI svn.r4539)
;
_audit_update_record
;
2018-09-28 deposited with the CCDC.
2018-11-12 downloaded from the CCDC.
;
_cell_angle_alpha 90
_cell_angle_beta 101.316(2)
_cell_angle_gamma 90
_cell_formula_units_Z 4
_cell_length_a 16.6999(10)
_cell_length_b 4.4334(2)
_cell_length_c 17.2370(9)
_cell_measurement_reflns_used 3459
_cell_measurement_temperature 120
_cell_measurement_theta_max 31.79
_cell_measurement_theta_min 2.41
_cell_volume 1251.37(11)
_computing_cell_refinement 'SAINT v7.46A (Bruker, 2008)'
_computing_data_collection 'SMART v5.625 (Bruker, 2001)'
_computing_data_reduction 'SAINT v7.46A (Bruker, 2008)'
_computing_molecular_graphics
;
O. V. Dolomanov, L. J. Bourhis, R. J. Gildea, J. A. K. Howard and H. Puschmann,
OLEX2: a complete structure solution, refinement and analysis program.
J. Appl. Cryst. (2009). 42, 339-341.
;
_computing_publication_material
;
O. V. Dolomanov, L. J. Bourhis, R. J. Gildea, J. A. K. Howard and H. Puschmann,
OLEX2: a complete structure solution, refinement and analysis program.
J. Appl. Cryst. (2009). 42, 339-341.
;
_computing_structure_refinement
;
SHELXTL 2013/2 multi-CPU, G.M. Sheldrick, Acta Cryst.
(2008). A64, 112-122
;
_computing_structure_solution
;
SHELXS, G.M. Sheldrick, Acta Cryst.
(2008). A64, 112-122
;
_diffrn_ambient_temperature 120
_diffrn_detector 'CCD area detector'
_diffrn_detector_area_resol_mean 5.6
_diffrn_detector_type 'Bruker SMART CCD 6000 area detector'
_diffrn_measured_fraction_theta_full 0.999
_diffrn_measured_fraction_theta_max 0.952
_diffrn_measurement_device 'three-circle diffractometer'
_diffrn_measurement_device_type 'Bruker SMART CCD 6000'
_diffrn_measurement_method '\w scans'
_diffrn_radiation_monochromator graphite
_diffrn_radiation_probe x-ray
_diffrn_radiation_type MoK\a
_diffrn_radiation_wavelength 0.71073
_diffrn_radiation_xray_symbol K-L~3~
_diffrn_reflns_av_R_equivalents 0.0444
_diffrn_reflns_av_unetI/netI 0.0652
_diffrn_reflns_Laue_measured_fraction_full 0.999
_diffrn_reflns_Laue_measured_fraction_max 0.952
_diffrn_reflns_limit_h_max 25
_diffrn_reflns_limit_h_min -26
_diffrn_reflns_limit_k_max 7
_diffrn_reflns_limit_k_min -7
_diffrn_reflns_limit_l_max 26
_diffrn_reflns_limit_l_min -26
_diffrn_reflns_number 10219
_diffrn_reflns_point_group_measured_fraction_full 0.999
_diffrn_reflns_point_group_measured_fraction_max 0.920
_diffrn_reflns_theta_full 25.242
_diffrn_reflns_theta_max 34.874
_diffrn_reflns_theta_min 2.410
_diffrn_source 'sealed X-ray tube'
_diffrn_source_current 35.0
_diffrn_source_power 1.75
_diffrn_source_target Mo
_diffrn_source_voltage 50.0
_diffrn_standards_number 0
_exptl_absorpt_coefficient_mu 5.013
_exptl_absorpt_correction_T_max 0.4369
_exptl_absorpt_correction_T_min 0.2549
_exptl_absorpt_correction_type multi-scan
_exptl_absorpt_process_details
;
SADABS-2009/1 (Bruker,2010) was used for absorption correction.
wR2(int) was 0.1003 before and 0.0686 after correction.
The Ratio of minimum to maximum transmission is 0.5834.
The \l/2 correction factor is 0.0015.
;
_exptl_crystal_colour brown
_exptl_crystal_colour_primary brown
_exptl_crystal_density_diffrn 2.346
_exptl_crystal_density_method 'not measured'
_exptl_crystal_description irregular
_exptl_crystal_F_000 816
_exptl_crystal_recrystallization_method 'Re-crystallisation from solvent: Diethylether/Dichloromethane'
_exptl_crystal_size_max 0.20
_exptl_crystal_size_mid 0.15
_exptl_crystal_size_min 0.15
_refine_diff_density_max 2.633
_refine_diff_density_min -1.328
_refine_diff_density_rms 0.187
_refine_ls_abs_structure_details
;
 Flack x determined using 1938 quotients [(I+)-(I-)]/[(I+)+(I-)]
 (Parsons and Flack (2004), Acta Cryst. A60, s61).
 Flack x=-0.03(5) by hole-in-one fit to all intensities.
 Hooft y=-0.03(3).

 Number of data for d > 0.622A (CIF: max) and d > 0.833A (CIF: full)
 (ignoring systematic absences):
 Unique reflections found (point group)       5017    2265
 Unique reflections possible (point group)    5455    2268
 Unique reflections found (Laue group)        2597    1134
 Unique reflections possible (Laue group)     2729    1135
 Unique Friedel pairs found                   2420    1131
 Unique Friedel pairs possible                2726    1133
;
_refine_ls_abs_structure_Flack -0.02(3)
_refine_ls_extinction_method none
_refine_ls_goodness_of_fit_ref 1.036
_refine_ls_hydrogen_treatment constr
_refine_ls_matrix_type full
_refine_ls_number_parameters 146
_refine_ls_number_reflns 5017
_refine_ls_number_restraints 2
_refine_ls_restrained_S_all 1.035
_refine_ls_R_factor_all 0.0452
_refine_ls_R_factor_gt 0.0391
_refine_ls_shift/su_max 0.000
_refine_ls_shift/su_mean 0.000
_refine_ls_structure_factor_coef Fsqd
_refine_ls_weighting_details
;
 w=1/[\s^2^(Fo^2^)+(0.0312P)^2^]
 where P=(Fo^2^+2Fc^2^)/3
;
_refine_ls_weighting_scheme calc
_refine_ls_wR_factor_gt 0.0875
_refine_ls_wR_factor_ref 0.0900
_reflns_Friedel_coverage 0.932
_reflns_Friedel_fraction_full 0.998
_reflns_Friedel_fraction_max 0.888
_reflns_number_gt 4439
_reflns_number_total 5017
_reflns_threshold_expression 'I > 2\s(I)'
_cod_data_source_file c8cc07787h2.cif
_cod_data_source_block 13srv212
_cod_depositor_comments 'Adding full bibliography for 7122581--7122584.cif.'
_cod_database_code 7122582
_olex2_refinement_description
;
1. Fixed Uiso
 At 1.2 times of:
  All C(H) groups, All C(H,H) groups
 At 1.5 times of:
  All C(H,H,H) groups
2.a Secondary CH2 refined with riding coordinates:
 C9(H9A,H9B)
2.b Aromatic/amide H refined with riding coordinates:
 C2(H2), C5(H5), C8(H8)
2.c Idealised Me refined as rotating group:
 C10(H10A,H10B,H10C)
;
_shelx_estimated_absorpt_t_max 0.520
_shelx_estimated_absorpt_t_min 0.434
_shelx_space_group_comment
;
The symmetry employed for this shelxl refinement is uniquely defined
by the following loop, which should always be used as a source of
symmetry information in preference to the above space-group names.
They are only intended as comments.
;
_shelxl_version_number 2013-2

loop_
_space_group_symop_operation_xyz
'x, y, z'
'x, -y, z+1/2'
'x+1/2, y+1/2, z'
'x+1/2, -y+1/2, z+1/2'

loop_
_atom_site_label
_atom_site_type_symbol
_atom_site_fract_x
_atom_site_fract_y
_atom_site_fract_z
_atom_site_U_iso_or_equiv
_atom_site_adp_type
_atom_site_occupancy
_atom_site_site_symmetry_order
_atom_site_calc_flag
_atom_site_refinement_flags_posn
_atom_site_refinement_flags_adp
I1 I 0.59282(3) 1.21693(10) 0.37854(2) 0.02447(10) Uani 1 1 d . .
I2 I 0.40762(3) 0.63736(11) 0.62122(3) 0.02695(11) Uani 1 1 d . .
O1 O 0.2455(4) 0.2093(14) 0.2168(4) 0.0292(12) Uani 1 1 d . .
O2 O 0.2252(4) 0.0552(15) 0.3357(4) 0.0332(12) Uani 1 1 d . .
N1 N 0.4479(4) 0.8131(13) 0.3887(3) 0.0182(10) Uani 1 1 d . .
N2 N 0.3681(4) 0.5709(15) 0.2795(4) 0.0227(11) Uani 1 1 d . .
C1 C 0.5081(4) 0.9951(16) 0.4306(4) 0.0209(12) Uani 1 1 d . .
C2 C 0.5044(5) 0.9719(16) 0.5091(4) 0.0236(13) Uani 1 1 d . .
H2 H 0.5393 1.0726 0.5513 0.028 Uiso 1 1 calc R U
C3 C 0.4406(5) 0.7754(16) 0.5170(4) 0.0217(13) Uani 1 1 d . .
C4 C 0.4049(5) 0.6742(16) 0.4423(4) 0.0206(13) Uani 1 1 d . .
C5 C 0.3430(5) 0.4744(16) 0.4103(4) 0.0228(13) Uani 1 1 d . .
H5 H 0.3128 0.3722 0.4436 0.027 Uiso 1 1 calc R U
C6 C 0.3259(4) 0.4265(17) 0.3303(4) 0.0216(13) Uani 1 1 d . .
C7 C 0.2605(5) 0.2121(16) 0.2955(5) 0.0235(14) Uani 1 1 d . .
C8 C 0.4257(4) 0.7559(15) 0.3090(4) 0.0207(12) Uani 1 1 d . .
H8 H 0.4541 0.8573 0.2741 0.025 Uiso 1 1 calc R U
C9 C 0.1841(6) -0.001(2) 0.1791(6) 0.040(2) Uani 1 1 d . .
H9A H 0.1291 0.0709 0.1837 0.047 Uiso 1 1 calc R U
H9B H 0.1932 -0.2012 0.2047 0.047 Uiso 1 1 calc R U
C10 C 0.1904(7) -0.023(3) 0.0933(6) 0.046(2) Uani 1 1 d . .
H10A H 0.1475 -0.1566 0.0655 0.069 Uiso 1 1 calc R U
H10B H 0.2440 -0.1044 0.0894 0.069 Uiso 1 1 calc R U
H10C H 0.1839 0.1781 0.0692 0.069 Uiso 1 1 calc R U

loop_
_atom_site_aniso_label
_atom_site_aniso_U_11
_atom_site_aniso_U_22
_atom_site_aniso_U_33
_atom_site_aniso_U_23
_atom_site_aniso_U_13
_atom_site_aniso_U_12
I1 0.02239(19) 0.0253(2) 0.0263(2) -0.00071(19) 0.00621(15) -0.00130(19)
I2 0.0349(2) 0.0280(2) 0.01903(19) 0.00128(17) 0.00781(16) 0.0025(2)
O1 0.023(3) 0.031(3) 0.032(3) -0.002(2) -0.001(2) -0.006(2)
O2 0.027(3) 0.035(3) 0.040(3) 0.004(2) 0.010(2) -0.007(2)
N1 0.018(3) 0.019(2) 0.016(2) 0.0005(19) 0.002(2) 0.001(2)
N2 0.021(3) 0.024(3) 0.023(3) 0.001(2) 0.004(2) 0.000(2)
C1 0.019(3) 0.022(3) 0.022(3) 0.001(2) 0.005(2) 0.001(2)
C2 0.028(3) 0.024(3) 0.018(3) -0.002(2) 0.003(3) 0.008(3)
C3 0.024(3) 0.025(3) 0.016(3) 0.001(2) 0.004(2) 0.004(3)
C4 0.022(3) 0.022(3) 0.019(3) 0.003(2) 0.007(2) 0.006(3)
C5 0.026(3) 0.020(3) 0.024(3) 0.002(2) 0.011(3) 0.000(3)
C6 0.018(3) 0.023(3) 0.023(3) 0.002(3) 0.004(2) 0.005(2)
C7 0.019(3) 0.019(3) 0.032(4) 0.000(3) 0.005(3) 0.002(2)
C8 0.021(3) 0.024(3) 0.018(3) -0.001(2) 0.006(2) -0.002(2)
C9 0.041(5) 0.037(5) 0.038(5) -0.004(4) 0.002(4) -0.016(4)
C10 0.043(5) 0.054(6) 0.036(5) -0.010(4) -0.005(4) -0.019(5)

loop_
_atom_type_symbol
_atom_type_description
_atom_type_scat_dispersion_real
_atom_type_scat_dispersion_imag
_atom_type_scat_source
C C 0.0033 0.0016 'International Tables Vol C Tables 4.2.6.8 and 6.1.1.4'
H H 0.0000 0.0000 'International Tables Vol C Tables 4.2.6.8 and 6.1.1.4'
I I -0.4742 1.8119 'International Tables Vol C Tables 4.2.6.8 and 6.1.1.4'
N N 0.0061 0.0033 'International Tables Vol C Tables 4.2.6.8 and 6.1.1.4'
O O 0.0106 0.0060 'International Tables Vol C Tables 4.2.6.8 and 6.1.1.4'

loop_
_geom_angle_atom_site_label_1
_geom_angle_atom_site_label_2
_geom_angle_atom_site_label_3
_geom_angle
_geom_angle_site_symmetry_3
C1 I1 O2 169.3(2) 3_565
C3 I2 N2 177.1(2) 2_565
C7 O1 C9 116.1(7) .
C7 O2 I1 158.0(6) 3_435
C1 N1 C4 108.9(6) .
C8 N1 C1 131.1(6) .
C8 N1 C4 120.0(6) .
C6 N2 I2 130.4(5) 2_564
C8 N2 I2 105.5(4) 2_564
C8 N2 C6 118.5(6) .
N1 C1 I1 122.9(5) .
C2 C1 I1 129.2(6) .
C2 C1 N1 107.7(6) .
C1 C2 C3 109.0(6) .
C2 C3 I2 127.2(5) .
C4 C3 I2 124.9(6) .
C4 C3 C2 107.8(6) .
C3 C4 N1 106.6(7) .
C3 C4 C5 136.6(7) .
C5 C4 N1 116.8(6) .
C6 C5 C4 119.3(6) .
N2 C6 C7 117.9(7) .
C5 C6 N2 122.3(7) .
C5 C6 C7 119.8(7) .
O1 C7 C6 113.2(6) .
O2 C7 O1 124.1(7) .
O2 C7 C6 122.7(7) .
N2 C8 N1 123.1(6) .
O1 C9 C10 107.6(8) .

loop_
_geom_bond_atom_site_label_1
_geom_bond_atom_site_label_2
_geom_bond_distance
_geom_bond_site_symmetry_2
I1 O2 2.886(6) 3_565
I1 C1 2.066(7) .
I2 N2 3.072(6) 2_565
I2 C3 2.071(7) .
O1 C7 1.332(10) .
O1 C9 1.442(10) .
O2 I1 2.886(6) 3_435
O2 C7 1.212(10) .
N1 C1 1.377(9) .
N1 C4 1.417(9) .
N1 C8 1.374(9) .
N2 I2 3.072(6) 2_564
N2 C6 1.383(10) .
N2 C8 1.291(9) .
C1 C2 1.371(10) .
C2 C3 1.404(11) .
C3 C4 1.383(10) .
C4 C5 1.392(11) .
C5 C6 1.369(10) .
C6 C7 1.483(11) .
C9 C10 1.507(14) .
